data_2216227
loop_
_publ_author_name
'Yanling Qiao'
'Handong Yin'
'Jichun Cui'

_publ_section_title
;<i>N</i>^2^,<i>N</i>^2'^-Bis(2-hydroxy-3-methoxybenzylidene)terephthalohydrazide
 dihydrate
;
_journal_coeditor_code AT2490
_journal_issue 12
_journal_name_full 'Acta Crystallographica Section E'
_journal_page_first o4819
_journal_page_last o4819
_journal_paper_doi 10.1107/S1600536807059375
_journal_volume 63
_journal_year 2007
_chemical_formula_iupac 'C24 H22 N4 O6, 2H2 O'
_chemical_formula_moiety 'C24 H22 N4 O6, 2H2 O'
_chemical_formula_sum 'C24 H26 N4 O8'
_chemical_formula_weight 498.49
_chemical_name_systematic
;
<i>N</i>^2^,<i>N</i>^2'^-Bis(2-hydroxy-3-
methoxybenzylidene)terephthalohydrazide dihydrate
;
_space_group_IT_number 14
_symmetry_cell_setting monoclinic
_symmetry_space_group_name_Hall '-P 2ybc'
_symmetry_space_group_name_H-M 'P 1 21/c 1'
_atom_sites_solution_hydrogens geom
_atom_sites_solution_primary direct
_atom_sites_solution_secondary difmap
_audit_creation_method SHELXL-97
_cell_angle_alpha 90.00
_cell_angle_beta 102.613(2)
_cell_angle_gamma 90.00
_cell_formula_units_Z 2
_cell_length_a 7.2854(12)
_cell_length_b 25.711(2)
_cell_length_c 6.4780(11)
_cell_measurement_reflns_used 1112
_cell_measurement_temperature 298(2)
_cell_measurement_theta_max 27.601
_cell_measurement_theta_min 2.864
_cell_volume 1184.1(3)
_computing_cell_refinement 'SMART or SAINT? (Siemens, 1996)'
_computing_data_collection 'SMART (Siemens, 1996)'
_computing_data_reduction 'SMART or SAINT? (Siemens, 1996)'
_computing_molecular_graphics 'SHELXTL (Sheldrick, 1997b)'
_computing_publication_material 'SHELXTL (Sheldrick, 1997b)'
_computing_structure_refinement 'SHELXL97 (Sheldrick, 1997a)'
_computing_structure_solution 'SHELXS97 (Sheldrick, 1997a)'
_diffrn_ambient_temperature 298(2)
_diffrn_measured_fraction_theta_full 0.982
_diffrn_measured_fraction_theta_max 0.982
_diffrn_measurement_device_type 'Siemens SMART CCD area-detector'
_diffrn_measurement_method '\f and \w scans'
_diffrn_radiation_monochromator graphite
_diffrn_radiation_source 'fine-focus sealed tube'
_diffrn_radiation_type MoK\a
_diffrn_radiation_wavelength 0.71073
_diffrn_reflns_av_R_equivalents 0.0666
_diffrn_reflns_av_sigmaI/netI 0.0977
_diffrn_reflns_limit_h_max 8
_diffrn_reflns_limit_h_min -8
_diffrn_reflns_limit_k_max 28
_diffrn_reflns_limit_k_min -30
_diffrn_reflns_limit_l_max 7
_diffrn_reflns_limit_l_min -7
_diffrn_reflns_number 5724
_diffrn_reflns_theta_full 25.01
_diffrn_reflns_theta_max 25.01
_diffrn_reflns_theta_min 1.58
_exptl_absorpt_coefficient_mu 0.107
_exptl_absorpt_correction_T_max 0.9852
_exptl_absorpt_correction_T_min 0.9708
_exptl_absorpt_correction_type multi-scan
_exptl_absorpt_process_details '(SADABS; Sheldrick, 1996)'
_exptl_crystal_colour colourless
_exptl_crystal_density_diffrn 1.398
_exptl_crystal_density_method 'not measured'
_exptl_crystal_description block
_exptl_crystal_F_000 524
_exptl_crystal_size_max 0.28
_exptl_crystal_size_mid 0.17
_exptl_crystal_size_min 0.14
_refine_diff_density_max 0.213
_refine_diff_density_min -0.225
_refine_ls_extinction_method none
_refine_ls_goodness_of_fit_ref 1.001
_refine_ls_hydrogen_treatment constr
_refine_ls_matrix_type full
_refine_ls_number_parameters 163
_refine_ls_number_reflns 2052
_refine_ls_number_restraints 0
_refine_ls_restrained_S_all 1.001
_refine_ls_R_factor_all 0.1370
_refine_ls_R_factor_gt 0.0550
_refine_ls_shift/su_max 0.000
_refine_ls_shift/su_mean 0.000
_refine_ls_structure_factor_coef Fsqd
_refine_ls_weighting_details 'calc w=1/[\s^2^(Fo^2^)+(0.0526P)^2^+0.0000P] where P=(Fo^2^+2Fc^2^)/3'
_refine_ls_weighting_scheme calc
_refine_ls_wR_factor_gt 0.1084
_refine_ls_wR_factor_ref 0.1332
_reflns_number_gt 1003
_reflns_number_total 2052
_reflns_threshold_expression I>2\s(I)
_cod_data_source_file at2490.cif
_cod_data_source_block I
_cod_original_sg_symbol_H-M 'P 21/c'
_cod_database_code 2216227
_cod_database_fobs_code 2216227

loop_
_symmetry_equiv_pos_as_xyz
'x, y, z'
'-x, y+1/2, -z+1/2'
'-x, -y, -z'
'x, -y-1/2, z-1/2'

loop_
_atom_site_type_symbol
_atom_site_label
_atom_site_fract_x
_atom_site_fract_y
_atom_site_fract_z
_atom_site_U_iso_or_equiv
_atom_site_adp_type
_atom_site_calc_flag
_atom_site_refinement_flags
_atom_site_occupancy
N N1 -0.0134(4) 0.57438(9) -0.0098(4) 0.0298(7) Uani d . 1
H H1 -0.1305 0.5725 -0.0711 0.036 Uiso calc R 1
N N2 0.0440(4) 0.60098(9) 0.1775(4) 0.0299(7) Uani d . 1
O O1 0.2850(3) 0.55158(9) -0.0035(4) 0.0475(7) Uani d . 1
O O2 0.3017(3) 0.63702(8) 0.4869(4) 0.0415(7) Uani d . 1
H H2 0.2621 0.6214 0.3757 0.062 Uiso calc R 1
O O3 0.3871(3) 0.68755(8) 0.8377(4) 0.0427(7) Uani d . 1
O O4 0.5917(3) 0.58503(9) 0.8496(4) 0.0513(7) Uani d . 1
H H13 0.5422 0.6126 0.7893 0.077 Uiso d R 1
H H14 0.5073 0.5706 0.9022 0.077 Uiso d R 1
C C1 0.1207(5) 0.55120(12) -0.0950(5) 0.0306(9) Uani d . 1
C C2 0.0522(5) 0.52507(11) -0.3037(5) 0.0286(8) Uani d . 1
C C3 0.1867(5) 0.50515(12) -0.4035(6) 0.0367(9) Uani d . 1
H H3 0.3134 0.5085 -0.3394 0.044 Uiso calc R 1
C C4 0.1356(5) 0.48038(12) -0.5968(5) 0.0343(9) Uani d . 1
H H4 0.2283 0.4672 -0.6610 0.041 Uiso calc R 1
C C5 -0.0843(5) 0.62087(12) 0.2609(5) 0.0354(9) Uani d . 1
H H5 -0.2104 0.6168 0.1955 0.042 Uiso calc R 1
C C6 -0.0321(5) 0.64951(12) 0.4562(5) 0.0282(8) Uani d . 1
C C7 0.1552(5) 0.65613(11) 0.5602(5) 0.0284(8) Uani d . 1
C C8 0.1981(5) 0.68380(11) 0.7509(5) 0.0302(8) Uani d . 1
C C9 0.0568(5) 0.70477(12) 0.8354(6) 0.0378(9) Uani d . 1
H H9 0.0861 0.7234 0.9614 0.045 Uiso calc R 1
C C10 -0.1276(5) 0.69803(13) 0.7330(6) 0.0402(9) Uani d . 1
H H10 -0.2226 0.7122 0.7908 0.048 Uiso calc R 1
C C11 -0.1739(5) 0.67075(12) 0.5469(6) 0.0369(9) Uani d . 1
H H11 -0.2996 0.6663 0.4804 0.044 Uiso calc R 1
C C12 0.4402(6) 0.71070(15) 1.0399(6) 0.0602(12) Uani d . 1
H H12A 0.3977 0.7461 1.0325 0.090 Uiso calc R 1
H H12B 0.5747 0.7098 1.0860 0.090 Uiso calc R 1
H H12C 0.3844 0.6918 1.1385 0.090 Uiso calc R 1

loop_
_atom_site_aniso_label
_atom_site_aniso_U_11
_atom_site_aniso_U_22
_atom_site_aniso_U_33
_atom_site_aniso_U_12
_atom_site_aniso_U_13
_atom_site_aniso_U_23
N1 0.0271(16) 0.0405(17) 0.0199(17) -0.0041(13) 0.0008(13) -0.0077(14)
N2 0.0338(18) 0.0308(16) 0.0243(18) -0.0018(13) 0.0046(15) -0.0073(13)
O1 0.0263(16) 0.0760(19) 0.0380(17) -0.0021(13) 0.0022(14) -0.0161(14)
O2 0.0286(15) 0.0549(15) 0.0391(16) 0.0065(12) 0.0029(13) -0.0126(12)
O3 0.0401(16) 0.0468(15) 0.0379(16) -0.0051(12) 0.0013(13) -0.0162(13)
O4 0.0289(15) 0.0623(16) 0.0606(19) 0.0045(12) 0.0054(14) 0.0005(15)
C1 0.036(2) 0.032(2) 0.025(2) -0.0032(17) 0.0081(19) -0.0007(17)
C2 0.031(2) 0.0276(18) 0.027(2) -0.0023(15) 0.0053(18) -0.0008(15)
C3 0.026(2) 0.048(2) 0.036(2) -0.0066(17) 0.0047(18) -0.0127(19)
C4 0.032(2) 0.042(2) 0.030(2) -0.0017(16) 0.0083(19) -0.0098(18)
C5 0.032(2) 0.040(2) 0.033(2) 0.0029(17) 0.0032(18) -0.0064(18)
C6 0.030(2) 0.0297(19) 0.024(2) 0.0040(15) 0.0028(18) -0.0010(16)
C7 0.035(2) 0.0237(18) 0.027(2) -0.0002(16) 0.0092(19) 0.0016(16)
C8 0.033(2) 0.0237(18) 0.031(2) -0.0014(16) 0.0009(18) 0.0011(16)
C9 0.047(3) 0.039(2) 0.027(2) -0.0007(18) 0.006(2) -0.0081(17)
C10 0.046(3) 0.047(2) 0.030(2) 0.0123(18) 0.013(2) -0.0019(19)
C11 0.031(2) 0.043(2) 0.038(2) 0.0076(17) 0.0081(19) -0.0022(18)
C12 0.059(3) 0.083(3) 0.032(3) -0.012(2) -0.004(2) -0.022(2)

loop_
_atom_type_symbol
_atom_type_description
_atom_type_scat_dispersion_real
_atom_type_scat_dispersion_imag
_atom_type_scat_source
C C 0.0033 0.0016 'International Tables Vol C Tables 4.2.6.8 and 6.1.1.4'
H H 0.0000 0.0000 'International Tables Vol C Tables 4.2.6.8 and 6.1.1.4'
N N 0.0061 0.0033 'International Tables Vol C Tables 4.2.6.8 and 6.1.1.4'
O O 0.0106 0.0060 'International Tables Vol C Tables 4.2.6.8 and 6.1.1.4'

loop_
_geom_angle_atom_site_label_1
_geom_angle_atom_site_label_2
_geom_angle_atom_site_label_3
_geom_angle_site_symmetry_1
_geom_angle_site_symmetry_3
_geom_angle
_geom_angle_publ_flag
C1 N1 N2 . . 118.0(3) y
C1 N1 H1 . . 121.0 ?
N2 N1 H1 . . 121.0 ?
C5 N2 N1 . . 117.4(3) y
C7 O2 H2 . . 109.5 ?
C8 O3 C12 . . 117.2(3) ?
H13 O4 H14 . . 106.0 ?
O1 C1 N1 . . 121.2(3) ?
O1 C1 C2 . . 122.9(3) ?
N1 C1 C2 . . 115.9(3) ?
C3 C2 C4 . 3_564 118.2(3) ?
C3 C2 C1 . . 117.3(3) ?
C4 C2 C1 3_564 . 124.5(3) ?
C4 C3 C2 . . 121.1(3) ?
C4 C3 H3 . . 119.5 ?
C2 C3 H3 . . 119.5 ?
C3 C4 C2 . 3_564 120.7(3) ?
C3 C4 H4 . . 119.6 ?
C2 C4 H4 3_564 . 119.6 ?
N2 C5 C6 . . 119.8(3) ?
N2 C5 H5 . . 120.1 ?
C6 C5 H5 . . 120.1 ?
C7 C6 C11 . . 118.8(3) ?
C7 C6 C5 . . 122.0(3) ?
C11 C6 C5 . . 119.2(3) ?
O2 C7 C6 . . 123.4(3) ?
O2 C7 C8 . . 117.0(3) ?
C6 C7 C8 . . 119.7(3) ?
O3 C8 C9 . . 125.4(3) ?
O3 C8 C7 . . 114.1(3) ?
C9 C8 C7 . . 120.5(3) ?
C10 C9 C8 . . 119.7(3) ?
C10 C9 H9 . . 120.1 ?
C8 C9 H9 . . 120.1 ?
C11 C10 C9 . . 121.1(3) ?
C11 C10 H10 . . 119.5 ?
C9 C10 H10 . . 119.5 ?
C10 C11 C6 . . 120.3(3) ?
C10 C11 H11 . . 119.9 ?
C6 C11 H11 . . 119.9 ?
O3 C12 H12A . . 109.5 ?
O3 C12 H12B . . 109.5 ?
H12A C12 H12B . . 109.5 ?
O3 C12 H12C . . 109.5 ?
H12A C12 H12C . . 109.5 ?
H12B C12 H12C . . 109.5 ?

loop_
_geom_bond_atom_site_label_1
_geom_bond_atom_site_label_2
_geom_bond_site_symmetry_2
_geom_bond_distance
_geom_bond_publ_flag
N1 C1 . 1.360(4) y
N1 N2 . 1.376(3) y
N1 H1 . 0.8600 ?
N2 C5 . 1.283(4) y
O1 C1 . 1.214(4) y
O2 C7 . 1.352(3) ?
O2 H2 . 0.8200 ?
O3 C8 . 1.372(4) ?
O3 C12 . 1.414(4) ?
O4 H13 . 0.8500 ?
O4 H14 . 0.8500 ?
C1 C2 . 1.495(5) ?
C2 C3 . 1.384(4) ?
C2 C4 3_564 1.387(4) ?
C3 C4 . 1.381(4) ?
C3 H3 . 0.9300 ?
C4 C2 3_564 1.387(4) ?
C4 H4 . 0.9300 ?
C5 C6 . 1.441(4) ?
C5 H5 . 0.9300 ?
C6 C7 . 1.394(4) ?
C6 C11 . 1.406(4) ?
C7 C8 . 1.400(4) ?
C8 C9 . 1.377(4) ?
C9 C10 . 1.373(5) ?
C9 H9 . 0.9300 ?
C10 C11 . 1.372(5) ?
C10 H10 . 0.9300 ?
C11 H11 . 0.9300 ?
C12 H12A . 0.9600 ?
C12 H12B . 0.9600 ?
C12 H12C . 0.9600 ?

loop_
_geom_hbond_atom_site_label_D
_geom_hbond_atom_site_label_H
_geom_hbond_atom_site_label_A
_geom_hbond_site_symmetry_A
_geom_hbond_distance_DH
_geom_hbond_distance_HA
_geom_hbond_distance_DA
_geom_hbond_angle_DHA
N1 H1 O4 1_454 0.86 2.00 2.835(3) 162.6
O4 H14 O1 1_556 0.85 1.92 2.751(3) 167.2
O2 H2 N2 . 0.82 1.89 2.599(4) 144.7
O4 H13 O3 . 0.85 2.29 3.021(3) 144.1
O4 H13 O2 . 0.85 2.41 3.099(3) 138.7

loop_
_geom_torsion_atom_site_label_1
_geom_torsion_atom_site_label_2
_geom_torsion_atom_site_label_3
_geom_torsion_atom_site_label_4
_geom_torsion_site_symmetry_1
_geom_torsion_site_symmetry_4
_geom_torsion
C1 N1 N2 C5 . . -177.2(3)
N2 N1 C1 O1 . . 3.8(4)
N2 N1 C1 C2 . . -177.0(2)
O1 C1 C2 C3 . . -6.5(5)
N1 C1 C2 C3 . . 174.4(3)
O1 C1 C2 C4 . 3_564 173.6(3)
N1 C1 C2 C4 . 3_564 -5.5(4)
C4 C2 C3 C4 3_564 . -0.1(5)
C1 C2 C3 C4 . . 180.0(3)
C2 C3 C4 C2 . 3_564 0.1(5)
N1 N2 C5 C6 . . -179.5(3)
N2 C5 C6 C7 . . -0.5(5)
N2 C5 C6 C11 . . -179.5(3)
C11 C6 C7 O2 . . 179.7(3)
C5 C6 C7 O2 . . 0.7(5)
C11 C6 C7 C8 . . -0.3(4)
C5 C6 C7 C8 . . -179.3(3)
C12 O3 C8 C9 . . 6.1(5)
C12 O3 C8 C7 . . -174.2(3)
O2 C7 C8 O3 . . -0.1(4)
C6 C7 C8 O3 . . 179.9(3)
O2 C7 C8 C9 . . 179.6(3)
C6 C7 C8 C9 . . -0.4(5)
O3 C8 C9 C10 . . -179.7(3)
C7 C8 C9 C10 . . 0.7(5)
C8 C9 C10 C11 . . -0.1(5)
C9 C10 C11 C6 . . -0.6(5)
C7 C6 C11 C10 . . 0.8(5)
C5 C6 C11 C10 . . 179.8(3)
